data_7012559
loop_
_publ_author_name
'Kawano, Hiroyuki'
'Nishimura, Yoshimasa'
'Onishi, Masayoshi'

_publ_section_title
;
 Synthesis, structure and reactions of coordinatively unsaturated
 [RuCl(CO)(dppf)(PPh3)]BF4 where dppf is trans-spanning
 1,1'-bis(diphenylphosphino)ferrocene
;
_journal_issue 9
_journal_name_full 'Dalton Transactions'
_journal_page_first 1808
_journal_paper_doi 10.1039/b212096h
_journal_year 2003
_chemical_formula_moiety 'C74 H62 Cl2 Fe2 N2 O2 P4 Ru2 2+, 2(B F4 1-), 4.3(C H Cl3)'
_chemical_formula_sum 'C78.3 H66.3 B2 Cl14.9 F8 Fe2 N2 O2 P4 Ru2'
_chemical_formula_weight 2206.88
_space_group_IT_number 2
_symmetry_cell_setting triclinic
_symmetry_Int_Tables_number 2
_symmetry_space_group_name_Hall '-P 1'
_symmetry_space_group_name_H-M 'P -1'
_audit_creation_date 'Wed Jan 22 15:14:15 2003'
_audit_creation_method 'by teXsan'
_audit_update_record 'Wed Feb 19 2003'
_cell_angle_alpha 99.377(5)
_cell_angle_beta 110.241(1)
_cell_angle_gamma 93.587(2)
_cell_formula_units_Z 2
_cell_length_a 12.363(1)
_cell_length_b 13.627(2)
_cell_length_c 14.457(2)
_cell_measurement_reflns_used 7637
_cell_measurement_temperature 296.2
_cell_measurement_theta_max 27.5
_cell_measurement_theta_min 3.0
_cell_volume 2236.0(5)
_computing_cell_refinement D*TREK
_computing_data_collection D*TREK
_computing_data_reduction 'teXsan Ver. 1.11'
_computing_publication_material 'teXsan Ver. 1.11'
_computing_structure_refinement SHELXL97
_computing_structure_solution 'DIRDIF94 (PATTY)'
_diffrn_measurement_device_type 'Quantum CCD/Rigaku AFC7'
_diffrn_measurement_method \w
_diffrn_radiation_type 'Mo K\a'
_diffrn_radiation_wavelength 0.7107
_diffrn_reflns_av_R_equivalents 0.000
_diffrn_reflns_limit_h_max 16
_diffrn_reflns_limit_h_min 0
_diffrn_reflns_limit_k_max 17
_diffrn_reflns_limit_k_min -17
_diffrn_reflns_limit_l_max 17
_diffrn_reflns_limit_l_min -18
_diffrn_reflns_number 19548
_diffrn_reflns_theta_max 27.81
_exptl_absorpt_coefficient_mu 1.228
_exptl_absorpt_correction_T_max 0.884
_exptl_absorpt_correction_T_min 0.096
_exptl_absorpt_correction_type multi-scan
_exptl_absorpt_process_details '(Jacobson, 1998)'
_exptl_crystal_colour orange
_exptl_crystal_density_diffrn 1.639
_exptl_crystal_density_method 'not measured'
_exptl_crystal_description prism
_exptl_crystal_F_000 1101.4
_exptl_crystal_size_max 0.400
_exptl_crystal_size_mid 0.200
_exptl_crystal_size_min 0.100
_refine_diff_density_max 1.28
_refine_diff_density_min -1.28
_refine_ls_extinction_coef 0.0088
_refine_ls_extinction_expression Fc^*^=kFc[1+0.001xFc^2^\l^3^/sin(2\q)]^-1/4^
_refine_ls_extinction_method SHELXL
_refine_ls_goodness_of_fit_ref 1.073
_refine_ls_hydrogen_treatment noref
_refine_ls_number_parameters 551
_refine_ls_number_reflns 6707
_refine_ls_R_factor_gt 0.0824
_refine_ls_shift/su_max -0.0020
_refine_ls_structure_factor_coef Fsqd
_refine_ls_weighting_details 'w = 1/[\s^2^(Fo^2^) + (0.1458P)^2^+6.2185P] where P=(Fo^2^+2Fc^2^)/3'
_refine_ls_weighting_scheme calc
_refine_ls_wR_factor_ref 0.2584
_reflns_number_gt 6707
_reflns_number_total 9652
_reflns_threshold_expression >2.0sigma(I)
_cod_data_source_file b212096h.txt
_cod_data_source_block 0337.1st
_cod_original_sg_symbol_H-M 'P -1 '
_cod_original_formula_sum 'C78.3 H66.3 B2 Cl14.9 F8 Fe2 N2 O2 P4 Ru2 '
_cod_database_code 7012559

loop_
_symmetry_equiv_pos_as_xyz
x,y,z
-x,-y,-z

loop_
_atom_site_label
_atom_site_type_symbol
_atom_site_fract_x
_atom_site_fract_y
_atom_site_fract_z
_atom_site_U_iso_or_equiv
_atom_site_adp_type
_atom_site_occupancy
_atom_site_calc_flag
_atom_site_refinement_flags
_atom_site_disorder_assembly
_atom_site_disorder_group
Ru(1) Ru -0.00401(4) 0.13503(4) 0.05548(4) 0.0417(2) Uani 1.00 d . . .
Fe(1) Fe 0.03150(9) 0.42713(7) 0.24516(8) 0.0475(3) Uani 1.00 d . . .
Cl(1) Cl 0.1292(2) 0.0291(1) 0.0078(2) 0.0540(5) Uani 1.00 d . . .
Cl(2) Cl 0.5556(5) 0.4480(4) 0.2421(4) 0.163(2) Uani 1.00 d . . .
Cl(3) Cl 0.6844(7) 0.4303(9) 0.4372(6) 0.322(7) Uani 1.00 d . . .
Cl(4) Cl 0.5068(9) 0.5707(9) 0.3881(9) 0.333(7) Uani 1.00 d . . .
Cl(5) Cl 0.6397(7) 0.1931(6) 0.6156(6) 0.230(3) Uani 1.00 d . . .
Cl(6) Cl 0.6116(6) 0.0767(5) 0.7542(6) 0.209(3) Uani 1.00 d . . .
Cl(7) Cl 0.4409(10) 0.045(1) 0.561(1) 0.41(1) Uani 1.00 d . . .
Cl(8) Cl 0.842(5) 0.263(4) 0.490(4) 0.21(2) Uani 0.15 d P . .
Cl(9) Cl 0.938(2) 0.238(2) 0.649(2) 0.130(10) Uani 0.15 d P . .
Cl(10) Cl 0.970(10) 0.134(7) 0.482(3) 0.5(1) Uani 0.15 d P . .
P(1) P -0.1404(1) 0.2123(1) 0.1127(1) 0.0412(4) Uani 1.00 d . . .
P(2) P 0.1425(2) 0.2702(1) 0.1014(1) 0.0412(4) Uani 1.00 d . . .
F(1) F 0.1669(10) 0.3186(7) 0.5964(7) 0.140(3) Uani 1.00 d . . .
F(2) F 0.221(1) 0.2309(8) 0.4821(6) 0.157(4) Uani 1.00 d . . .
F(3) F 0.153(2) 0.1548(9) 0.579(1) 0.232(8) Uani 1.00 d . . .
F(4) F 0.315(2) 0.241(1) 0.650(1) 0.249(8) Uani 1.00 d . . .
O(1) O -0.1075(6) 0.1668(5) -0.1551(5) 0.075(2) Uani 1.00 d . . .
N(1) N 0.0617(6) 0.0898(5) 0.1955(5) 0.054(1) Uani 1.00 d . . .
C(1) C -0.0680(6) 0.1593(6) -0.0725(7) 0.055(2) Uani 1.00 d . . .
C(2) C 0.090(1) 0.0531(7) 0.2638(7) 0.085(3) Uani 1.00 d . . .
C(3) C 0.123(2) 0.004(1) 0.350(1) 0.155(8) Uani 1.00 d . . .
C(4) C -0.0880(6) 0.3093(5) 0.2226(5) 0.045(1) Uani 1.00 d . . .
C(5) C -0.1364(7) 0.4016(6) 0.2376(6) 0.052(2) Uani 1.00 d . . .
C(6) C -0.0671(9) 0.4591(7) 0.3329(7) 0.069(2) Uani 1.00 d . . .
C(7) C 0.0228(8) 0.4032(7) 0.3799(6) 0.066(2) Uani 1.00 d . . .
C(8) C 0.0124(7) 0.3116(6) 0.3133(6) 0.056(2) Uani 1.00 d . . .
C(9) C 0.1264(6) 0.3937(5) 0.1603(5) 0.046(2) Uani 1.00 d . . .
C(10) C 0.0362(7) 0.4488(5) 0.1116(6) 0.049(2) Uani 1.00 d . . .
C(11) C 0.0522(8) 0.5437(6) 0.1753(7) 0.060(2) Uani 1.00 d . . .
C(12) C 0.1515(8) 0.5477(6) 0.2610(8) 0.068(2) Uani 1.00 d . . .
C(13) C 0.1986(7) 0.4561(6) 0.2526(6) 0.057(2) Uani 1.00 d . . .
C(14) C -0.2592(6) 0.2647(5) 0.0263(6) 0.048(2) Uani 1.00 d . . .
C(15) C -0.2463(7) 0.3046(6) -0.0520(6) 0.052(2) Uani 1.00 d . . .
C(16) C -0.3399(8) 0.3407(7) -0.1172(7) 0.065(2) Uani 1.00 d . . .
C(17) C -0.4437(8) 0.3381(8) -0.1043(8) 0.076(3) Uani 1.00 d . . .
C(18) C -0.4563(7) 0.3020(7) -0.0244(9) 0.073(3) Uani 1.00 d . . .
C(19) C -0.3643(7) 0.2670(6) 0.0428(7) 0.056(2) Uani 1.00 d . . .
C(20) C -0.2207(7) 0.1161(6) 0.1488(7) 0.054(2) Uani 1.00 d . . .
C(21) C -0.3094(7) 0.0493(6) 0.0753(8) 0.063(2) Uani 1.00 d . . .
C(22) C -0.3670(8) -0.0285(7) 0.1007(10) 0.078(3) Uani 1.00 d . . .
C(23) C -0.333(1) -0.0414(8) 0.197(1) 0.097(4) Uani 1.00 d . . .
C(24) C -0.247(1) 0.024(1) 0.269(1) 0.108(4) Uani 1.00 d . . .
C(25) C -0.1879(9) 0.1043(8) 0.2469(8) 0.078(3) Uani 1.00 d . . .
C(26) C 0.1820(6) 0.3014(5) -0.0029(5) 0.046(2) Uani 1.00 d . . .
C(27) C 0.2402(7) 0.3978(6) 0.0103(6) 0.055(2) Uani 1.00 d . . .
C(28) C 0.2720(7) 0.4263(6) -0.0655(7) 0.059(2) Uani 1.00 d . . .
C(29) C 0.2463(8) 0.3591(7) -0.1548(7) 0.063(2) Uani 1.00 d . . .
C(30) C 0.1937(8) 0.2634(7) -0.1672(6) 0.062(2) Uani 1.00 d . . .
C(31) C 0.1624(7) 0.2351(6) -0.0907(6) 0.053(2) Uani 1.00 d . . .
C(32) C 0.2786(6) 0.2390(5) 0.1865(6) 0.047(2) Uani 1.00 d . . .
C(33) C 0.2984(7) 0.2446(7) 0.2870(6) 0.059(2) Uani 1.00 d . . .
C(34) C 0.3990(9) 0.2154(9) 0.3501(8) 0.078(3) Uani 1.00 d . . .
C(35) C 0.4811(8) 0.1822(9) 0.3110(9) 0.084(3) Uani 1.00 d . . .
C(36) C 0.4604(8) 0.1741(8) 0.2107(8) 0.072(3) Uani 1.00 d . . .
C(37) C 0.3606(7) 0.2024(6) 0.1483(7) 0.057(2) Uani 1.00 d . . .
C(38) C 0.616(2) 0.512(2) 0.362(2) 0.20(1) Uani 1.00 d . . .
C(39) C 0.524(4) 0.143(3) 0.649(2) 0.34(3) Uani 1.00 d . . .
C(40) C 0.908(6) 0.238(9) 0.553(6) 0.12(4) Uani 0.15 d P . .
B(1) B 0.198(3) 0.237(1) 0.565(2) 0.15(1) Uani 1.00 d . . .
H(1) H 0.0761 -0.0559 0.3394 0.1894 Uiso 1.00 calc . . .
H(2) H 0.2034 -0.0078 0.3683 0.1894 Uiso 1.00 calc . . .
H(3) H 0.1191 0.0491 0.4089 0.1894 Uiso 1.00 calc . . .
H(4) H -0.2049 0.4198 0.1888 0.0619 Uiso 1.00 calc . . .
H(5) H -0.0778 0.5229 0.3625 0.0799 Uiso 1.00 calc . . .
H(6) H 0.0813 0.4235 0.4484 0.0732 Uiso 1.00 calc . . .
H(7) H 0.0627 0.2602 0.3236 0.0636 Uiso 1.00 calc . . .
H(8) H -0.0243 0.4248 0.0474 0.0565 Uiso 1.00 calc . . .
H(9) H 0.0030 0.5958 0.1611 0.0675 Uiso 1.00 calc . . .
H(10) H 0.1818 0.6042 0.3149 0.0785 Uiso 1.00 calc . . .
H(11) H 0.2667 0.4394 0.3005 0.0652 Uiso 1.00 calc . . .
H(20) H -0.1739 0.3079 -0.0608 0.0576 Uiso 1.00 calc . . .
H(21) H -0.3282 0.3688 -0.1705 0.0767 Uiso 1.00 calc . . .
H(22) H -0.5089 0.3568 -0.1527 0.0883 Uiso 1.00 calc . . .
H(23) H -0.5270 0.3036 -0.0128 0.0875 Uiso 1.00 calc . . .
H(24) H -0.3746 0.2436 0.0984 0.0638 Uiso 1.00 calc . . .
H(25) H -0.3326 0.0575 0.0072 0.0708 Uiso 1.00 calc . . .
H(26) H -0.4306 -0.0725 0.0478 0.0851 Uiso 1.00 calc . . .
H(27) H -0.3715 -0.0944 0.2134 0.1173 Uiso 1.00 calc . . .
H(28) H -0.2207 0.0145 0.3384 0.1231 Uiso 1.00 calc . . .
H(29) H -0.1250 0.1492 0.2987 0.0855 Uiso 1.00 calc . . .
H(30) H 0.2597 0.4440 0.0738 0.0630 Uiso 1.00 calc . . .
H(31) H 0.3133 0.4910 -0.0546 0.0677 Uiso 1.00 calc . . .
H(32) H 0.2653 0.3801 -0.2082 0.0725 Uiso 1.00 calc . . .
H(33) H 0.1778 0.2162 -0.2281 0.0723 Uiso 1.00 calc . . .
H(34) H 0.1271 0.1689 -0.0999 0.0590 Uiso 1.00 calc . . .
H(35) H 0.2413 0.2668 0.3127 0.0674 Uiso 1.00 calc . . .
H(36) H 0.4104 0.2185 0.4196 0.0899 Uiso 1.00 calc . . .
H(37) H 0.5519 0.1655 0.3543 0.0918 Uiso 1.00 calc . . .
H(38) H 0.5116 0.1439 0.1818 0.0846 Uiso 1.00 calc . . .
H(39) H 0.3498 0.1999 0.0792 0.0629 Uiso 1.00 calc . . .
H(40) H 0.6756 0.5655 0.3644 0.2249 Uiso 1.00 calc . . .
H(41) H 0.4796 0.1952 0.6716 0.4177 Uiso 1.00 calc . . .
H(42) H 0.9700 0.2863 0.5604 0.1431 Uiso 0.15 calc P . .

loop_
_atom_site_aniso_label
_atom_site_aniso_U_11
_atom_site_aniso_U_22
_atom_site_aniso_U_33
_atom_site_aniso_U_12
_atom_site_aniso_U_13
_atom_site_aniso_U_23
Ru(1) 0.0391(3) 0.0315(3) 0.0520(4) 0.0042(2) 0.0139(2) 0.0075(2)
Fe(1) 0.0510(6) 0.0389(5) 0.0498(6) 0.0055(4) 0.0163(5) 0.0053(4)
Cl(1) 0.0431(9) 0.0362(8) 0.080(1) 0.0013(7) 0.0238(9) 0.0026(8)
Cl(2) 0.185(5) 0.122(3) 0.143(4) -0.005(3) 0.016(3) 0.028(3)
Cl(3) 0.216(7) 0.43(1) 0.224(8) -0.137(8) -0.064(6) 0.196(9)
Cl(4) 0.219(9) 0.35(1) 0.39(2) -0.054(9) 0.158(10) -0.11(1)
Cl(5) 0.224(7) 0.191(7) 0.232(8) -0.001(6) 0.030(6) 0.053(6)
Cl(6) 0.197(6) 0.169(5) 0.221(7) -0.035(5) 0.041(5) 0.026(5)
Cl(7) 0.26(1) 0.45(2) 0.41(2) -0.06(1) -0.08(1) 0.22(2)
Cl(8) 0.23(5) 0.23(5) 0.22(4) -0.05(4) 0.17(4) -0.03(4)
Cl(9) 0.12(2) 0.13(2) 0.10(2) 0.03(2) 0.01(1) -0.04(1)
Cl(10) 0.8(2) 0.6(1) 0.08(2) 0.6(2) 0.00(5) -0.06(5)
P(1) 0.0390(8) 0.0359(8) 0.0503(10) 0.0081(7) 0.0160(8) 0.0120(7)
P(2) 0.0406(9) 0.0328(8) 0.0485(9) 0.0025(6) 0.0138(7) 0.0097(7)
F(1) 0.204(9) 0.103(6) 0.123(6) 0.048(6) 0.068(6) 0.018(5)
F(2) 0.23(1) 0.183(9) 0.087(5) 0.083(8) 0.078(6) 0.051(6)
F(3) 0.42(3) 0.114(9) 0.20(1) 0.02(1) 0.16(2) 0.016(8)
F(4) 0.30(2) 0.30(2) 0.19(1) 0.16(2) 0.10(1) 0.11(1)
O(1) 0.076(4) 0.090(5) 0.052(3) 0.026(4) 0.013(3) 0.014(3)
N(1) 0.055(4) 0.041(3) 0.066(4) 0.010(3) 0.017(3) 0.016(3)
C(1) 0.044(4) 0.048(4) 0.066(5) 0.013(3) 0.015(4) 0.005(3)
C(2) 0.136(10) 0.054(5) 0.062(5) 0.034(6) 0.028(6) 0.012(4)
C(3) 0.28(2) 0.10(1) 0.080(8) 0.08(1) 0.03(1) 0.042(8)
C(4) 0.048(4) 0.048(4) 0.050(4) 0.013(3) 0.024(3) 0.020(3)
C(5) 0.057(4) 0.046(4) 0.055(4) 0.013(3) 0.024(4) 0.006(3)
C(6) 0.079(6) 0.053(5) 0.074(6) 0.000(4) 0.039(5) -0.009(4)
C(7) 0.072(5) 0.070(5) 0.046(4) 0.000(4) 0.015(4) 0.003(4)
C(8) 0.059(4) 0.055(4) 0.052(4) 0.006(4) 0.016(4) 0.015(3)
C(9) 0.043(3) 0.038(3) 0.052(4) -0.004(3) 0.012(3) 0.010(3)
C(10) 0.055(4) 0.040(4) 0.059(4) 0.007(3) 0.025(4) 0.016(3)
C(11) 0.066(5) 0.044(4) 0.075(5) 0.013(4) 0.027(4) 0.016(4)
C(12) 0.067(5) 0.036(4) 0.104(7) 0.004(4) 0.040(5) 0.002(4)
C(13) 0.049(4) 0.045(4) 0.065(5) -0.005(3) 0.013(4) 0.003(3)
C(14) 0.039(3) 0.041(4) 0.059(4) 0.005(3) 0.012(3) 0.012(3)
C(15) 0.056(4) 0.046(4) 0.054(4) 0.013(3) 0.017(4) 0.016(3)
C(16) 0.067(5) 0.057(5) 0.064(5) 0.012(4) 0.012(4) 0.019(4)
C(17) 0.055(5) 0.074(6) 0.089(7) 0.019(4) 0.005(5) 0.028(5)
C(18) 0.047(4) 0.060(5) 0.116(8) 0.015(4) 0.026(5) 0.031(5)
C(19) 0.050(4) 0.051(4) 0.071(5) 0.010(3) 0.021(4) 0.018(4)
C(20) 0.049(4) 0.042(4) 0.084(6) 0.010(3) 0.032(4) 0.027(4)
C(21) 0.056(4) 0.043(4) 0.098(6) 0.006(3) 0.041(5) 0.006(4)
C(22) 0.064(5) 0.049(5) 0.138(10) 0.003(4) 0.061(6) 0.016(5)
C(23) 0.101(8) 0.055(6) 0.16(1) 0.004(6) 0.076(9) 0.042(7)
C(24) 0.12(1) 0.102(9) 0.14(1) 0.031(8) 0.075(10) 0.083(9)
C(25) 0.078(6) 0.079(6) 0.092(7) 0.011(5) 0.036(5) 0.048(6)
C(26) 0.038(3) 0.048(4) 0.053(4) 0.007(3) 0.013(3) 0.017(3)
C(27) 0.062(4) 0.045(4) 0.058(4) 0.003(3) 0.021(4) 0.016(3)
C(28) 0.064(5) 0.052(4) 0.068(5) 0.006(4) 0.025(4) 0.028(4)
C(29) 0.065(5) 0.072(6) 0.059(5) 0.017(4) 0.024(4) 0.030(4)
C(30) 0.070(5) 0.059(5) 0.059(5) 0.009(4) 0.029(4) 0.009(4)
C(31) 0.060(4) 0.045(4) 0.055(4) 0.004(3) 0.026(4) 0.006(3)
C(32) 0.045(4) 0.040(3) 0.055(4) 0.006(3) 0.014(3) 0.013(3)
C(33) 0.055(4) 0.063(5) 0.058(5) 0.012(4) 0.018(4) 0.012(4)
C(34) 0.066(6) 0.092(7) 0.067(6) 0.021(5) 0.006(5) 0.026(5)
C(35) 0.059(5) 0.090(7) 0.099(8) 0.031(5) 0.013(5) 0.037(6)
C(36) 0.052(5) 0.077(6) 0.100(7) 0.025(4) 0.030(5) 0.036(5)
C(37) 0.050(4) 0.055(4) 0.070(5) 0.008(3) 0.024(4) 0.018(4)
C(38) 0.11(1) 0.30(3) 0.15(2) -0.05(2) 0.01(1) 0.06(2)
C(39) 0.37(4) 0.38(5) 0.15(2) -0.27(4) 0.02(3) 0.04(3)
C(40) 0.05(4) 0.19(10) 0.08(5) -0.04(5) -0.05(4) 0.08(6)
B(1) 0.31(3) 0.08(1) 0.11(1) 0.08(2) 0.10(2) 0.049(10)

loop_
_atom_type_symbol
_atom_type_description
_atom_type_scat_dispersion_real
_atom_type_scat_dispersion_imag
_atom_type_scat_source
C C 0.003 0.002
;International Tables for Crystallography
(1992, Vol. C, Tables 4.2.6.8 and 6.1.1.4)
;
H H 0.000 0.000
;International Tables for Crystallography
(1992, Vol. C, Table 6.1.1.4)
;
B B 0.001 0.001
;International Tables for Crystallography
(1992, Vol. C, Tables 4.2.6.8 and 6.1.1.4)
;
Cl Cl 0.148 0.159
;International Tables for Crystallography
(1992, Vol. C, Tables 4.2.6.8 and 6.1.1.4)
;
F F 0.017 0.010
;International Tables for Crystallography
(1992, Vol. C, Tables 4.2.6.8 and 6.1.1.4)
;
Fe Fe 0.346 0.844
;International Tables for Crystallography
(1992, Vol. C, Tables 4.2.6.8 and 6.1.1.4)
;
N N 0.006 0.003
;International Tables for Crystallography
(1992, Vol. C, Tables 4.2.6.8 and 6.1.1.4)
;
O O 0.011 0.006
;International Tables for Crystallography
(1992, Vol. C, Tables 4.2.6.8 and 6.1.1.4)
;
P P 0.102 0.094
;International Tables for Crystallography
(1992, Vol. C, Tables 4.2.6.8 and 6.1.1.4)
;
Ru Ru -1.259 0.836
;International Tables for Crystallography
(1992, Vol. C, Tables 4.2.6.8 and 6.1.1.4)
;

loop_
_geom_angle_atom_site_label_1
_geom_angle_atom_site_label_2
_geom_angle_atom_site_label_3
_geom_angle
_geom_angle_site_symmetry_1
_geom_angle_site_symmetry_2
_geom_angle_site_symmetry_3
_geom_angle_publ_flag
Cl(1) Ru(1) Cl(1) 79.74(7) . . 2_555 yes
Cl(1) Ru(1) P(1) 169.81(8) . . . yes
Cl(1) Ru(1) P(2) 87.43(6) . . . yes
Cl(1) Ru(1) N(1) 85.4(2) . . . yes
Cl(1) Ru(1) C(1) 91.8(3) . . . yes
Cl(1) Ru(1) P(1) 92.61(7) 2_555 . . yes
Cl(1) Ru(1) P(2) 167.08(7) 2_555 . . yes
Cl(1) Ru(1) N(1) 86.6(2) 2_555 . . yes
Cl(1) Ru(1) C(1) 87.1(2) 2_555 . . yes
P(1) Ru(1) P(2) 100.30(7) . . . yes
P(1) Ru(1) N(1) 87.4(2) . . . yes
P(1) Ru(1) C(1) 94.5(3) . . . yes
P(2) Ru(1) N(1) 93.9(2) . . . yes
P(2) Ru(1) C(1) 91.8(2) . . . yes
N(1) Ru(1) C(1) 173.5(3) . . . yes
C(4) Fe(1) C(5) 41.6(3) . . . yes
C(4) Fe(1) C(6) 69.2(3) . . . yes
C(4) Fe(1) C(7) 69.1(3) . . . yes
C(4) Fe(1) C(8) 42.1(3) . . . yes
C(4) Fe(1) C(9) 109.9(3) . . . yes
C(4) Fe(1) C(10) 109.6(3) . . . yes
C(4) Fe(1) C(11) 138.0(3) . . . yes
C(4) Fe(1) C(12) 177.3(4) . . . yes
C(4) Fe(1) C(13) 139.7(3) . . . yes
C(5) Fe(1) C(6) 40.3(3) . . . yes
C(5) Fe(1) C(7) 68.0(3) . . . yes
C(5) Fe(1) C(8) 69.6(3) . . . yes
C(5) Fe(1) C(9) 139.3(3) . . . yes
C(5) Fe(1) C(10) 110.7(3) . . . yes
C(5) Fe(1) C(11) 110.9(3) . . . yes
C(5) Fe(1) C(12) 138.4(3) . . . yes
C(5) Fe(1) C(13) 178.7(3) . . . yes
C(6) Fe(1) C(7) 40.4(4) . . . yes
C(6) Fe(1) C(8) 68.8(4) . . . yes
C(6) Fe(1) C(9) 179.0(3) . . . yes
C(6) Fe(1) C(10) 138.9(3) . . . yes
C(6) Fe(1) C(11) 111.8(4) . . . yes
C(6) Fe(1) C(12) 112.4(4) . . . yes
C(6) Fe(1) C(13) 139.3(3) . . . yes
C(7) Fe(1) C(8) 40.4(3) . . . yes
C(7) Fe(1) C(9) 139.0(4) . . . yes
C(7) Fe(1) C(10) 178.6(3) . . . yes
C(7) Fe(1) C(11) 140.0(4) . . . yes
C(7) Fe(1) C(12) 113.6(4) . . . yes
C(7) Fe(1) C(13) 112.4(4) . . . yes
C(8) Fe(1) C(9) 110.3(3) . . . yes
C(8) Fe(1) C(10) 138.9(3) . . . yes
C(8) Fe(1) C(11) 179.4(4) . . . yes
C(8) Fe(1) C(12) 140.2(3) . . . yes
C(8) Fe(1) C(13) 111.6(3) . . . yes
C(9) Fe(1) C(10) 41.7(3) . . . yes
C(9) Fe(1) C(11) 69.1(4) . . . yes
C(9) Fe(1) C(12) 68.5(4) . . . yes
C(9) Fe(1) C(13) 41.2(3) . . . yes
C(10) Fe(1) C(11) 40.7(3) . . . yes
C(10) Fe(1) C(12) 67.7(4) . . . yes
C(10) Fe(1) C(13) 68.9(3) . . . yes
C(11) Fe(1) C(12) 39.6(3) . . . yes
C(11) Fe(1) C(13) 67.9(4) . . . yes
C(12) Fe(1) C(13) 40.3(3) . . . yes
Ru(1) Cl(1) Ru(1) 100.26(7) . . 2_555 yes
Ru(1) P(1) C(4) 118.5(3) . . . yes
Ru(1) P(1) C(14) 120.2(3) . . . yes
Ru(1) P(1) C(20) 107.9(3) . . . yes
C(4) P(1) C(14) 102.8(3) . . . yes
C(4) P(1) C(20) 103.3(4) . . . yes
C(14) P(1) C(20) 101.9(3) . . . yes
Ru(1) P(2) C(9) 121.5(3) . . . yes
Ru(1) P(2) C(26) 114.8(2) . . . yes
Ru(1) P(2) C(32) 109.9(2) . . . yes
C(9) P(2) C(26) 100.4(4) . . . yes
C(9) P(2) C(32) 105.2(3) . . . yes
C(26) P(2) C(32) 103.1(4) . . . yes
Ru(1) N(1) C(2) 170.9(6) . . . yes
Ru(1) C(1) O(1) 174.6(7) . . . yes
N(1) C(2) C(3) 177(1) . . . yes
Fe(1) C(4) P(1) 124.5(5) . . . yes
Fe(1) C(4) C(5) 70.3(4) . . . yes
Fe(1) C(4) C(8) 69.5(4) . . . yes
P(1) C(4) C(5) 126.3(5) . . . yes
P(1) C(4) C(8) 126.8(6) . . . yes
C(5) C(4) C(8) 106.8(6) . . . yes
Fe(1) C(5) C(4) 68.2(5) . . . yes
Fe(1) C(5) C(6) 70.4(6) . . . yes
C(4) C(5) C(6) 108.5(7) . . . yes
Fe(1) C(6) C(5) 69.3(6) . . . yes
Fe(1) C(6) C(7) 70.0(6) . . . yes
C(5) C(6) C(7) 108.3(8) . . . yes
Fe(1) C(7) C(6) 69.6(6) . . . yes
Fe(1) C(7) C(8) 68.5(5) . . . yes
C(6) C(7) C(8) 108.9(7) . . . yes
Fe(1) C(8) C(4) 68.4(5) . . . yes
Fe(1) C(8) C(7) 71.1(5) . . . yes
C(4) C(8) C(7) 107.5(7) . . . yes
Fe(1) C(9) P(2) 127.6(4) . . . yes
Fe(1) C(9) C(10) 70.2(5) . . . yes
Fe(1) C(9) C(13) 71.2(5) . . . yes
P(2) C(9) C(10) 122.2(5) . . . yes
P(2) C(9) C(13) 130.0(6) . . . yes
C(10) C(9) C(13) 107.6(6) . . . yes
Fe(1) C(10) C(9) 68.1(5) . . . yes
Fe(1) C(10) C(11) 71.4(6) . . . yes
C(9) C(10) C(11) 107.9(6) . . . yes
Fe(1) C(11) C(10) 68.0(5) . . . yes
Fe(1) C(11) C(12) 70.5(6) . . . yes
C(10) C(11) C(12) 107.8(7) . . . yes
Fe(1) C(12) C(11) 70.0(5) . . . yes
Fe(1) C(12) C(13) 68.7(5) . . . yes
C(11) C(12) C(13) 109.1(7) . . . yes
Fe(1) C(13) C(9) 67.6(5) . . . yes
Fe(1) C(13) C(12) 71.0(5) . . . yes
C(9) C(13) C(12) 107.6(7) . . . yes
P(1) C(14) C(15) 121.9(6) . . . yes
P(1) C(14) C(19) 118.6(7) . . . yes
C(15) C(14) C(19) 119.5(7) . . . yes
C(14) C(15) C(16) 119.7(8) . . . yes
C(15) C(16) C(17) 120.7(10) . . . yes
C(16) C(17) C(18) 120.0(9) . . . yes
C(17) C(18) C(19) 120.8(10) . . . yes
C(14) C(19) C(18) 119.1(9) . . . yes
P(1) C(20) C(21) 119.8(8) . . . yes
P(1) C(20) C(25) 121.0(6) . . . yes
C(21) C(20) C(25) 119.0(9) . . . yes
C(20) C(21) C(22) 120.7(10) . . . yes
C(21) C(22) C(23) 120.3(9) . . . yes
C(22) C(23) C(24) 119(1) . . . yes
C(23) C(24) C(25) 121(1) . . . yes
C(20) C(25) C(24) 118.6(9) . . . yes
P(2) C(26) C(27) 118.0(6) . . . yes
P(2) C(26) C(31) 123.8(6) . . . yes
C(27) C(26) C(31) 118.2(8) . . . yes
C(26) C(27) C(28) 120.9(7) . . . yes
C(27) C(28) C(29) 119.4(8) . . . yes
C(28) C(29) C(30) 120.3(10) . . . yes
C(29) C(30) C(31) 120.0(8) . . . yes
C(26) C(31) C(30) 121.1(7) . . . yes
P(2) C(32) C(33) 121.0(7) . . . yes
P(2) C(32) C(37) 119.9(6) . . . yes
C(33) C(32) C(37) 118.9(7) . . . yes
C(32) C(33) C(34) 120.8(9) . . . yes
C(33) C(34) C(35) 119(1) . . . yes
C(34) C(35) C(36) 120.1(9) . . . yes
C(35) C(36) C(37) 120(1) . . . yes
C(32) C(37) C(36) 120.3(9) . . . yes
Cl(2) C(38) Cl(3) 108(1) . . . yes
Cl(2) C(38) Cl(4) 105(1) . . . yes
Cl(3) C(38) Cl(4) 118(1) . . . yes
Cl(5) C(39) Cl(6) 99(1) . . . yes
Cl(5) C(39) Cl(7) 111(2) . . . yes
Cl(6) C(39) Cl(7) 101(2) . . . yes
Cl(8) C(40) Cl(9) 142(9) . . . yes
Cl(8) C(40) Cl(10) 101(6) . . . yes
Cl(9) C(40) Cl(10) 113(6) . . . yes
F(1) B(1) F(2) 116(1) . . . yes
F(1) B(1) F(3) 117(3) . . . yes
F(1) B(1) F(4) 99(1) . . . yes
F(2) B(1) F(3) 116(1) . . . yes
F(2) B(1) F(4) 106(2) . . . yes
F(3) B(1) F(4) 94(1) . . . yes

loop_
_geom_bond_atom_site_label_1
_geom_bond_atom_site_label_2
_geom_bond_distance
_geom_bond_site_symmetry_1
_geom_bond_site_symmetry_2
_geom_bond_publ_flag
Ru(1) Cl(1) 2.456(2) . . yes
Ru(1) Cl(1) 2.481(2) . 2_555 yes
Ru(1) P(1) 2.353(2) . . yes
Ru(1) P(2) 2.337(2) . . yes
Ru(1) N(1) 2.115(7) . . yes
Ru(1) C(1) 1.837(9) . . yes
Fe(1) C(4) 2.017(7) . . yes
Fe(1) C(5) 2.045(9) . . yes
Fe(1) C(6) 2.06(1) . . yes
Fe(1) C(7) 2.06(1) . . yes
Fe(1) C(8) 2.031(9) . . yes
Fe(1) C(9) 1.992(9) . . yes
Fe(1) C(10) 2.019(9) . . yes
Fe(1) C(11) 2.064(10) . . yes
Fe(1) C(12) 2.071(9) . . yes
Fe(1) C(13) 2.040(9) . . yes
Cl(2) C(38) 1.69(2) . . yes
Cl(3) C(38) 1.73(3) . . yes
Cl(4) C(38) 1.74(3) . . yes
Cl(5) C(39) 1.79(5) . . yes
Cl(6) C(39) 1.93(4) . . yes
Cl(7) C(39) 1.69(3) . . yes
Cl(8) C(40) 1.1(1) . . yes
Cl(9) C(40) 1.30(9) . . yes
Cl(10) C(40) 2.0(1) . . yes
P(1) C(4) 1.786(7) . . yes
P(1) C(14) 1.839(7) . . yes
P(1) C(20) 1.842(10) . . yes
P(2) C(9) 1.814(7) . . yes
P(2) C(26) 1.840(9) . . yes
P(2) C(32) 1.831(7) . . yes
F(1) B(1) 1.27(3) . . yes
F(2) B(1) 1.31(3) . . yes
F(3) B(1) 1.29(3) . . yes
F(4) B(1) 1.52(3) . . yes
O(1) C(1) 1.15(1) . . yes
N(1) C(2) 1.14(1) . . yes
C(2) C(3) 1.45(2) . . yes
C(4) C(5) 1.44(1) . . yes
C(4) C(8) 1.455(10) . . yes
C(5) C(6) 1.41(1) . . yes
C(6) C(7) 1.43(1) . . yes
C(7) C(8) 1.42(1) . . yes
C(9) C(10) 1.43(1) . . yes
C(9) C(13) 1.418(9) . . yes
C(10) C(11) 1.42(1) . . yes
C(11) C(12) 1.40(1) . . yes
C(12) C(13) 1.41(1) . . yes
C(14) C(15) 1.38(1) . . yes
C(14) C(19) 1.40(1) . . yes
C(15) C(16) 1.39(1) . . yes
C(16) C(17) 1.36(2) . . yes
C(17) C(18) 1.38(2) . . yes
C(18) C(19) 1.39(1) . . yes
C(20) C(21) 1.383(10) . . yes
C(20) C(25) 1.37(2) . . yes
C(21) C(22) 1.41(2) . . yes
C(22) C(23) 1.35(2) . . yes
C(23) C(24) 1.35(2) . . yes
C(24) C(25) 1.42(2) . . yes
C(26) C(27) 1.41(1) . . yes
C(26) C(31) 1.37(1) . . yes
C(27) C(28) 1.39(1) . . yes
C(28) C(29) 1.38(1) . . yes
C(29) C(30) 1.38(1) . . yes
C(30) C(31) 1.39(1) . . yes
C(32) C(33) 1.38(1) . . yes
C(32) C(37) 1.39(1) . . yes
C(33) C(34) 1.39(1) . . yes
C(34) C(35) 1.39(2) . . yes
C(35) C(36) 1.37(2) . . yes
C(36) C(37) 1.37(1) . . yes

loop_
_geom_contact_atom_site_label_1
_geom_contact_atom_site_label_2
_geom_contact_distance
_geom_contact_site_symmetry_1
_geom_contact_site_symmetry_2
_geom_contact_publ_flag
Ru(1) Ru(1) 3.789(1) . 2_555 yes
Cl(4) F(4) 3.51(2) . 2_666 ?
Cl(6) O(1) 3.328(10) . 1_656 ?
Cl(6) C(35) 3.51(1) . 2_656 ?
Cl(7) Cl(7) 2.82(3) . 2_656 ?
Cl(9) C(30) 3.31(2) . 1_656 ?
Cl(9) F(1) 3.34(3) . 1_655 ?
Cl(9) C(3) 3.35(3) . 2_656 ?
Cl(9) O(1) 3.35(3) . 1_656 ?
Cl(9) F(3) 3.36(4) . 1_655 ?
Cl(9) C(12) 3.40(3) . 2_666 ?
Cl(9) C(11) 3.55(3) . 2_666 ?
Cl(10) B(1) 2.8(1) . 1_655 ?
Cl(10) F(1) 3.18(9) . 1_655 ?
Cl(10) C(25) 3.22(5) . 1_655 ?
Cl(10) F(2) 3.3(1) . 1_655 ?
Cl(10) C(24) 3.34(7) . 1_655 ?
Cl(10) C(3) 3.5(1) . 1_655 ?
F(1) C(40) 3.13(8) . 1_455 ?
F(1) C(38) 3.25(3) . 2_666 ?
F(1) C(29) 3.32(1) . 1_556 ?
F(1) C(6) 3.48(1) . 2_566 ?
F(1) C(30) 3.53(1) . 1_556 ?
F(3) C(40) 3.23(9) . 1_455 ?
F(3) C(24) 3.53(2) . 2_556 ?
F(3) C(30) 3.58(2) . 1_556 ?
F(4) C(29) 3.41(2) . 1_556 ?
F(4) C(30) 3.45(2) . 1_556 ?
F(4) C(38) 3.46(4) . 2_666 ?
C(10) C(10) 3.58(2) . 2_565 ?
C(16) C(27) 3.60(1) . 2_565 ?
C(40) B(1) 3.54(9) . 1_655 ?

loop_
_geom_torsion_atom_site_label_1
_geom_torsion_atom_site_label_2
_geom_torsion_atom_site_label_3
_geom_torsion_atom_site_label_4
_geom_torsion
_geom_torsion_site_symmetry_1
_geom_torsion_site_symmetry_2
_geom_torsion_site_symmetry_3
_geom_torsion_site_symmetry_4
_geom_torsion_publ_flag
Ru(1) Cl(1) Ru(1) Cl(1) 0.0 . . 2_555 2_555 yes
Ru(1) Cl(1) Ru(1) P(1) 173.22(8) . . 2_555 2_555 yes
Ru(1) Cl(1) Ru(1) P(2) -6.9(4) . . 2_555 2_555 yes
Ru(1) Cl(1) Ru(1) N(1) 85.9(2) . . 2_555 2_555 yes
Ru(1) Cl(1) Ru(1) C(1) -92.4(3) . . 2_555 2_555 yes
Ru(1) Cl(1) Ru(1) Cl(1) 0.0 . 2_555 2_555 . yes
Ru(1) Cl(1) Ru(1) P(1) -41.8(4) . 2_555 2_555 2_555 yes
Ru(1) Cl(1) Ru(1) P(2) 178.46(8) . 2_555 2_555 2_555 yes
Ru(1) Cl(1) Ru(1) N(1) -87.4(2) . 2_555 2_555 2_555 yes
Ru(1) Cl(1) Ru(1) C(1) 86.7(2) . 2_555 2_555 2_555 yes
Ru(1) P(1) C(4) Fe(1) 49.2(5) . . . . yes
Ru(1) P(1) C(4) C(5) 139.0(7) . . . . yes
Ru(1) P(1) C(4) C(8) -39.8(9) . . . . yes
Ru(1) P(1) C(14) C(15) -31.4(6) . . . . yes
Ru(1) P(1) C(14) C(19) 150.6(5) . . . . yes
Ru(1) P(1) C(20) C(21) -79.1(7) . . . . yes
Ru(1) P(1) C(20) C(25) 95.5(8) . . . . yes
Ru(1) P(2) C(9) Fe(1) 27.7(5) . . . . yes
Ru(1) P(2) C(9) C(10) -61.1(8) . . . . yes
Ru(1) P(2) C(9) C(13) 124.3(8) . . . . yes
Ru(1) P(2) C(26) C(27) 160.3(5) . . . . yes
Ru(1) P(2) C(26) C(31) -22.6(7) . . . . yes
Ru(1) P(2) C(32) C(33) -79.6(6) . . . . yes
Ru(1) P(2) C(32) C(37) 95.8(6) . . . . yes
Ru(1) N(1) C(2) C(3) -43(42) . . . . yes
Fe(1) C(4) P(1) C(14) -86.0(5) . . . . yes
Fe(1) C(4) P(1) C(20) 168.3(4) . . . . yes
Fe(1) C(4) C(5) C(6) -59.0(7) . . . . yes
Fe(1) C(4) C(8) C(7) 60.6(7) . . . . yes
Fe(1) C(5) C(4) P(1) -118.8(7) . . . . yes
Fe(1) C(5) C(4) C(8) 60.1(6) . . . . yes
Fe(1) C(5) C(6) C(7) -59.4(8) . . . . yes
Fe(1) C(6) C(5) C(4) 57.7(6) . . . . yes
Fe(1) C(6) C(7) C(8) -57.3(7) . . . . yes
Fe(1) C(7) C(6) C(5) 59.0(8) . . . . yes
Fe(1) C(7) C(8) C(4) -58.9(6) . . . . yes
Fe(1) C(8) C(4) P(1) 118.3(7) . . . . yes
Fe(1) C(8) C(4) C(5) -60.6(6) . . . . yes
Fe(1) C(8) C(7) C(6) 57.9(8) . . . . yes
Fe(1) C(9) P(2) C(26) 155.5(4) . . . . yes
Fe(1) C(9) P(2) C(32) -97.7(5) . . . . yes
Fe(1) C(9) C(10) C(11) 60.6(7) . . . . yes
Fe(1) C(9) C(13) C(12) -60.0(7) . . . . yes
Fe(1) C(10) C(9) P(2) 122.6(6) . . . . yes
Fe(1) C(10) C(9) C(13) -61.7(6) . . . . yes
Fe(1) C(10) C(11) C(12) 59.4(8) . . . . yes
Fe(1) C(11) C(10) C(9) -58.6(6) . . . . yes
Fe(1) C(11) C(12) C(13) 57.6(8) . . . . yes
Fe(1) C(12) C(11) C(10) -57.9(7) . . . . yes
Fe(1) C(12) C(13) C(9) 57.9(7) . . . . yes
Fe(1) C(13) C(9) P(2) -123.8(8) . . . . yes
Fe(1) C(13) C(9) C(10) 61.1(6) . . . . yes
Fe(1) C(13) C(12) C(11) -58.4(8) . . . . yes
Cl(1) Ru(1) Cl(1) Ru(1) 0.0 . . 2_555 2_555 yes
Cl(1) Ru(1) P(1) C(4) 106.0(4) . . . . yes
Cl(1) Ru(1) P(1) C(14) -126.6(4) . . . . yes
Cl(1) Ru(1) P(1) C(20) -10.7(4) . . . . yes
Cl(1) Ru(1) P(2) C(9) -175.2(3) . . . . yes
Cl(1) Ru(1) P(2) C(26) 63.7(3) . . . . yes
Cl(1) Ru(1) P(2) C(32) -51.9(3) . . . . yes
Cl(1) Ru(1) N(1) C(2) -64(5) . . . . yes
Cl(1) Ru(1) C(1) O(1) 39(8) . . . . yes
Cl(1) Ru(1) Cl(1) Ru(1) 0.0 . 2_555 2_555 . yes
Cl(1) Ru(1) P(1) C(4) -147.1(3) . 2_555 2_555 2_555 yes
Cl(1) Ru(1) P(1) C(14) 85.6(3) . 2_555 2_555 2_555 yes
Cl(1) Ru(1) P(1) C(20) -30.4(3) . 2_555 2_555 2_555 yes
Cl(1) Ru(1) P(2) C(9) -178.0(4) . 2_555 2_555 2_555 yes
Cl(1) Ru(1) P(2) C(26) -56.9(4) . 2_555 2_555 2_555 yes
Cl(1) Ru(1) P(2) C(32) 58.7(5) . 2_555 2_555 2_555 yes
Cl(1) Ru(1) N(1) C(2) -15(5) . 2_555 2_555 2_555 yes
Cl(1) Ru(1) C(1) O(1) 40(8) . 2_555 2_555 2_555 yes
P(1) Ru(1) P(2) C(9) -1.9(3) . . . . yes
P(1) Ru(1) P(2) C(26) -122.9(3) . . . . yes
P(1) Ru(1) P(2) C(32) 121.4(3) . . . . yes
P(1) Ru(1) N(1) C(2) 107(5) . . . . yes
P(1) Ru(1) C(1) O(1) -132(8) . . . . yes
P(1) C(4) Fe(1) C(5) 121.2(7) . . . . yes
P(1) C(4) Fe(1) C(6) 157.8(6) . . . . yes
P(1) C(4) Fe(1) C(7) -158.8(6) . . . . yes
P(1) C(4) Fe(1) C(8) -121.3(7) . . . . yes
P(1) C(4) Fe(1) C(9) -22.7(5) . . . . yes
P(1) C(4) Fe(1) C(10) 21.7(6) . . . . yes
P(1) C(4) Fe(1) C(11) 57.8(7) . . . . yes
P(1) C(4) Fe(1) C(12) 29(7) . . . . yes
P(1) C(4) Fe(1) C(13) -58.5(7) . . . . yes
P(1) C(4) C(5) C(6) -177.9(7) . . . . yes
P(1) C(4) C(8) C(7) 178.9(7) . . . . yes
P(1) C(14) C(15) C(16) 178.1(6) . . . . yes
P(1) C(14) C(19) C(18) -177.0(6) . . . . yes
P(1) C(20) C(21) C(22) 176.1(7) . . . . yes
P(1) C(20) C(25) C(24) -175.3(10) . . . . yes
P(2) Ru(1) P(1) C(4) -33.0(3) . . . . yes
P(2) Ru(1) P(1) C(14) 94.4(3) . . . . yes
P(2) Ru(1) P(1) C(20) -149.7(3) . . . . yes
P(2) Ru(1) N(1) C(2) -151(5) . . . . yes
P(2) Ru(1) C(1) O(1) 126(8) . . . . yes
P(2) C(9) Fe(1) C(4) -18.5(5) . . . . yes
P(2) C(9) Fe(1) C(5) -55.4(7) . . . . yes
P(2) C(9) Fe(1) C(6) 8(17) . . . . yes
P(2) C(9) Fe(1) C(7) 62.2(6) . . . . yes
P(2) C(9) Fe(1) C(8) 26.5(5) . . . . yes
P(2) C(9) Fe(1) C(10) -116.0(6) . . . . yes
P(2) C(9) Fe(1) C(11) -153.6(5) . . . . yes
P(2) C(9) Fe(1) C(12) 163.8(5) . . . . yes
P(2) C(9) Fe(1) C(13) 126.5(7) . . . . yes
P(2) C(9) C(10) C(11) -176.8(7) . . . . yes
P(2) C(9) C(13) C(12) 176.2(8) . . . . yes
P(2) C(26) C(27) C(28) -179.7(6) . . . . yes
P(2) C(26) C(31) C(30) 179.7(6) . . . . yes
P(2) C(32) C(33) C(34) 176.3(7) . . . . yes
P(2) C(32) C(37) C(36) -176.8(7) . . . . yes
O(1) C(1) Ru(1) N(1) -25(10) . . . . yes
N(1) Ru(1) P(1) C(4) 60.6(4) . . . . yes
N(1) Ru(1) P(1) C(14) -172.1(3) . . . . yes
N(1) Ru(1) P(1) C(20) -56.1(3) . . . . yes
N(1) Ru(1) P(2) C(9) -90.0(4) . . . . yes
N(1) Ru(1) P(2) C(26) 149.0(3) . . . . yes
N(1) Ru(1) P(2) C(32) 33.3(4) . . . . yes
C(1) Ru(1) P(1) C(4) -125.7(4) . . . . yes
C(1) Ru(1) P(1) C(14) 1.7(3) . . . . yes
C(1) Ru(1) P(1) C(20) 117.6(3) . . . . yes
C(1) Ru(1) P(2) C(9) 93.1(4) . . . . yes
C(1) Ru(1) P(2) C(26) -28.0(4) . . . . yes
C(1) Ru(1) P(2) C(32) -143.6(4) . . . . yes
C(1) Ru(1) N(1) C(2) 0(7) . . . . yes
C(4) Fe(1) C(5) C(6) 120.3(7) . . . . yes
C(4) Fe(1) C(6) C(5) -37.8(5) . . . . yes
C(4) Fe(1) C(6) C(7) 81.8(5) . . . . yes
C(4) Fe(1) C(7) C(6) -82.1(5) . . . . yes
C(4) Fe(1) C(7) C(8) 39.1(5) . . . . yes
C(4) Fe(1) C(8) C(7) -118.6(7) . . . . yes
C(4) Fe(1) C(9) C(10) 97.5(4) . . . . yes
C(4) Fe(1) C(9) C(13) -145.0(5) . . . . yes
C(4) Fe(1) C(10) C(9) -98.2(4) . . . . yes
C(4) Fe(1) C(10) C(11) 142.8(5) . . . . yes
C(4) Fe(1) C(11) C(10) -58.4(7) . . . . yes
C(4) Fe(1) C(11) C(12) -178.0(6) . . . . yes
C(4) Fe(1) C(12) C(11) 29(7) . . . . yes
C(4) Fe(1) C(12) C(13) -91(7) . . . . yes
C(4) Fe(1) C(13) C(9) 56.6(7) . . . . yes
C(4) Fe(1) C(13) C(12) 175.8(6) . . . . yes
C(4) P(1) C(14) C(15) 102.8(6) . . . . yes
C(4) P(1) C(14) C(19) -75.1(6) . . . . yes
C(4) P(1) C(20) C(21) 154.7(7) . . . . yes
C(4) P(1) C(20) C(25) -30.6(9) . . . . yes
C(4) C(5) Fe(1) C(6) -120.3(7) . . . . yes
C(4) C(5) Fe(1) C(7) -82.9(5) . . . . yes
C(4) C(5) Fe(1) C(8) -39.4(4) . . . . yes
C(4) C(5) Fe(1) C(9) 58.3(7) . . . . yes
C(4) C(5) Fe(1) C(10) 96.6(5) . . . . yes
C(4) C(5) Fe(1) C(11) 140.2(5) . . . . yes
C(4) C(5) Fe(1) C(12) 175.9(6) . . . . yes
C(4) C(5) Fe(1) C(13) 169(14) . . . . yes
C(4) C(5) C(6) C(7) -1(1) . . . . yes
C(4) C(8) Fe(1) C(5) 38.9(5) . . . . yes
C(4) C(8) Fe(1) C(6) 82.1(5) . . . . yes
C(4) C(8) Fe(1) C(7) 118.6(7) . . . . yes
C(4) C(8) Fe(1) C(9) -97.6(5) . . . . yes
C(4) C(8) Fe(1) C(10) -59.6(7) . . . . yes
C(4) C(8) Fe(1) C(11) -105(25) . . . . yes
C(4) C(8) Fe(1) C(12) -177.9(6) . . . . yes
C(4) C(8) Fe(1) C(13) -141.8(5) . . . . yes
C(4) C(8) C(7) C(6) 0(1) . . . . yes
C(5) Fe(1) C(4) C(8) -117.6(7) . . . . yes
C(5) Fe(1) C(6) C(7) 119.6(7) . . . . yes
C(5) Fe(1) C(7) C(6) -37.3(5) . . . . yes
C(5) Fe(1) C(7) C(8) 83.9(5) . . . . yes
C(5) Fe(1) C(8) C(7) -79.7(5) . . . . yes
C(5) Fe(1) C(9) C(10) 60.6(6) . . . . yes
C(5) Fe(1) C(9) C(13) 178.1(5) . . . . yes
C(5) Fe(1) C(10) C(9) -142.6(4) . . . . yes
C(5) Fe(1) C(10) C(11) 98.4(5) . . . . yes
C(5) Fe(1) C(11) C(10) -97.8(5) . . . . yes
C(5) Fe(1) C(11) C(12) 142.6(6) . . . . yes
C(5) Fe(1) C(12) C(11) -58.7(9) . . . . yes
C(5) Fe(1) C(12) C(13) -179.8(5) . . . . yes
C(5) Fe(1) C(13) C(9) -112(14) . . . . yes
C(5) Fe(1) C(13) C(12) 6(14) . . . . yes
C(5) C(4) Fe(1) C(6) 36.6(5) . . . . yes
C(5) C(4) Fe(1) C(7) 80.0(5) . . . . yes
C(5) C(4) Fe(1) C(8) 117.6(7) . . . . yes
C(5) C(4) Fe(1) C(9) -143.9(4) . . . . yes
C(5) C(4) Fe(1) C(10) -99.4(5) . . . . yes
C(5) C(4) Fe(1) C(11) -63.3(7) . . . . yes
C(5) C(4) Fe(1) C(12) -91(7) . . . . yes
C(5) C(4) Fe(1) C(13) -179.6(5) . . . . yes
C(5) C(4) P(1) C(14) 3.8(9) . . . . yes
C(5) C(4) P(1) C(20) -101.9(8) . . . . yes
C(5) C(4) C(8) C(7) 0(1) . . . . yes
C(5) C(6) Fe(1) C(7) -119.6(7) . . . . yes
C(5) C(6) Fe(1) C(8) -83.1(5) . . . . yes
C(5) C(6) Fe(1) C(9) -65(17) . . . . yes
C(5) C(6) Fe(1) C(10) 58.6(7) . . . . yes
C(5) C(6) Fe(1) C(11) 97.0(5) . . . . yes
C(5) C(6) Fe(1) C(12) 139.9(5) . . . . yes
C(5) C(6) Fe(1) C(13) 178.1(5) . . . . yes
C(5) C(6) C(7) C(8) 1(1) . . . . yes
C(6) Fe(1) C(4) C(8) -80.9(5) . . . . yes
C(6) Fe(1) C(7) C(8) 121.2(7) . . . . yes
C(6) Fe(1) C(8) C(7) -36.5(5) . . . . yes
C(6) Fe(1) C(9) C(10) 124(17) . . . . yes
C(6) Fe(1) C(9) C(13) -117(17) . . . . yes
C(6) Fe(1) C(10) C(9) -178.8(4) . . . . yes
C(6) Fe(1) C(10) C(11) 62.2(6) . . . . yes
C(6) Fe(1) C(11) C(10) -141.2(5) . . . . yes
C(6) Fe(1) C(11) C(12) 99.3(6) . . . . yes
C(6) Fe(1) C(12) C(11) -97.6(7) . . . . yes
C(6) Fe(1) C(12) C(13) 141.4(5) . . . . yes
C(6) Fe(1) C(13) C(9) 178.7(5) . . . . yes
C(6) Fe(1) C(13) C(12) -62.2(8) . . . . yes
C(6) C(5) Fe(1) C(7) 37.5(5) . . . . yes
C(6) C(5) Fe(1) C(8) 80.9(5) . . . . yes
C(6) C(5) Fe(1) C(9) 178.6(5) . . . . yes
C(6) C(5) Fe(1) C(10) -143.1(5) . . . . yes
C(6) C(5) Fe(1) C(11) -99.5(6) . . . . yes
C(6) C(5) Fe(1) C(12) -63.8(8) . . . . yes
C(6) C(5) Fe(1) C(13) -70(14) . . . . yes
C(6) C(5) C(4) C(8) 1(1) . . . . yes
C(6) C(7) Fe(1) C(8) -121.2(7) . . . . yes
C(6) C(7) Fe(1) C(9) -178.8(4) . . . . yes
C(6) C(7) Fe(1) C(10) -60(15) . . . . yes
C(6) C(7) Fe(1) C(11) 59.5(7) . . . . yes
C(6) C(7) Fe(1) C(12) 97.5(5) . . . . yes
C(6) C(7) Fe(1) C(13) 141.3(5) . . . . yes
C(7) Fe(1) C(4) C(8) -37.5(5) . . . . yes
C(7) Fe(1) C(9) C(10) 178.2(5) . . . . yes
C(7) Fe(1) C(9) C(13) -64.3(6) . . . . yes
C(7) Fe(1) C(10) C(9) -119(15) . . . . yes
C(7) Fe(1) C(10) C(11) 121(15) . . . . yes
C(7) Fe(1) C(11) C(10) -178.2(5) . . . . yes
C(7) Fe(1) C(11) C(12) 62.2(9) . . . . yes
C(7) Fe(1) C(12) C(11) -141.7(6) . . . . yes
C(7) Fe(1) C(12) C(13) 97.3(6) . . . . yes
C(7) Fe(1) C(13) C(9) 140.3(5) . . . . yes
C(7) Fe(1) C(13) C(12) -100.6(6) . . . . yes
C(7) C(6) Fe(1) C(8) 36.5(5) . . . . yes
C(7) C(6) Fe(1) C(9) 54(17) . . . . yes
C(7) C(6) Fe(1) C(10) 178.2(5) . . . . yes
C(7) C(6) Fe(1) C(11) -143.4(5) . . . . yes
C(7) C(6) Fe(1) C(12) -100.5(5) . . . . yes
C(7) C(6) Fe(1) C(13) -62.3(7) . . . . yes
C(7) C(8) Fe(1) C(9) 143.8(5) . . . . yes
C(7) C(8) Fe(1) C(10) -178.2(5) . . . . yes
C(7) C(8) Fe(1) C(11) 135(25) . . . . yes
C(7) C(8) Fe(1) C(12) 63.5(8) . . . . yes
C(7) C(8) Fe(1) C(13) 99.6(6) . . . . yes
C(8) Fe(1) C(9) C(10) 142.5(4) . . . . yes
C(8) Fe(1) C(9) C(13) -100.0(5) . . . . yes
C(8) Fe(1) C(10) C(9) -60.3(6) . . . . yes
C(8) Fe(1) C(10) C(11) -179.3(5) . . . . yes
C(8) Fe(1) C(11) C(10) 46(25) . . . . yes
C(8) Fe(1) C(11) C(12) -72(25) . . . . yes
C(8) Fe(1) C(12) C(11) 179.1(6) . . . . yes
C(8) Fe(1) C(12) C(13) 58.0(9) . . . . yes
C(8) Fe(1) C(13) C(9) 96.5(5) . . . . yes
C(8) Fe(1) C(13) C(12) -144.3(6) . . . . yes
C(8) C(4) Fe(1) C(9) 98.6(5) . . . . yes
C(8) C(4) Fe(1) C(10) 143.0(5) . . . . yes
C(8) C(4) Fe(1) C(11) 179.1(6) . . . . yes
C(8) C(4) Fe(1) C(12) 150(7) . . . . yes
C(8) C(4) Fe(1) C(13) 62.8(7) . . . . yes
C(8) C(4) P(1) C(14) -175.0(8) . . . . yes
C(8) C(4) P(1) C(20) 79.3(8) . . . . yes
C(8) C(7) Fe(1) C(9) -57.6(7) . . . . yes
C(8) C(7) Fe(1) C(10) 60(15) . . . . yes
C(8) C(7) Fe(1) C(11) -179.3(5) . . . . yes
C(8) C(7) Fe(1) C(12) -141.4(5) . . . . yes
C(8) C(7) Fe(1) C(13) -97.5(5) . . . . yes
C(9) Fe(1) C(10) C(11) -119.0(6) . . . . yes
C(9) Fe(1) C(11) C(10) 38.5(4) . . . . yes
C(9) Fe(1) C(11) C(12) -81.1(6) . . . . yes
C(9) Fe(1) C(12) C(11) 82.9(6) . . . . yes
C(9) Fe(1) C(12) C(13) -38.2(5) . . . . yes
C(9) Fe(1) C(13) C(12) 119.2(8) . . . . yes
C(9) P(2) C(26) C(27) 28.3(6) . . . . yes
C(9) P(2) C(26) C(31) -154.6(6) . . . . yes
C(9) P(2) C(32) C(33) 52.7(7) . . . . yes
C(9) P(2) C(32) C(37) -131.8(6) . . . . yes
C(9) C(10) Fe(1) C(11) 119.0(6) . . . . yes
C(9) C(10) Fe(1) C(12) 82.2(4) . . . . yes
C(9) C(10) Fe(1) C(13) 38.7(4) . . . . yes
C(9) C(10) C(11) C(12) 0(1) . . . . yes
C(9) C(13) Fe(1) C(10) -39.2(4) . . . . yes
C(9) C(13) Fe(1) C(11) -83.1(5) . . . . yes
C(9) C(13) Fe(1) C(12) -119.2(8) . . . . yes
C(9) C(13) C(12) C(11) 0(1) . . . . yes
C(10) Fe(1) C(9) C(13) 117.5(6) . . . . yes
C(10) Fe(1) C(11) C(12) -119.6(8) . . . . yes
C(10) Fe(1) C(12) C(11) 37.8(6) . . . . yes
C(10) Fe(1) C(12) C(13) -83.3(6) . . . . yes
C(10) Fe(1) C(13) C(12) 80.0(6) . . . . yes
C(10) C(9) Fe(1) C(11) -37.6(4) . . . . yes
C(10) C(9) Fe(1) C(12) -80.2(4) . . . . yes
C(10) C(9) Fe(1) C(13) -117.5(6) . . . . yes
C(10) C(9) P(2) C(26) 66.6(8) . . . . yes
C(10) C(9) P(2) C(32) 173.4(7) . . . . yes
C(10) C(9) C(13) C(12) 1(1) . . . . yes
C(10) C(11) Fe(1) C(12) 119.6(8) . . . . yes
C(10) C(11) Fe(1) C(13) 82.9(5) . . . . yes
C(10) C(11) C(12) C(13) 0(1) . . . . yes
C(11) Fe(1) C(9) C(13) 79.9(5) . . . . yes
C(11) Fe(1) C(12) C(13) -121.0(9) . . . . yes
C(11) Fe(1) C(13) C(12) 36.1(6) . . . . yes
C(11) C(10) Fe(1) C(12) -36.8(5) . . . . yes
C(11) C(10) Fe(1) C(13) -80.3(5) . . . . yes
C(11) C(10) C(9) C(13) -1(1) . . . . yes
C(11) C(12) Fe(1) C(13) 121.0(9) . . . . yes
C(12) Fe(1) C(9) C(13) 37.3(5) . . . . yes
C(12) C(11) Fe(1) C(13) -36.7(6) . . . . yes
C(13) C(9) P(2) C(26) -107.9(9) . . . . yes
C(13) C(9) P(2) C(32) -1.1(10) . . . . yes
C(14) P(1) C(20) C(21) 48.4(8) . . . . yes
C(14) P(1) C(20) C(25) -137.0(8) . . . . yes
C(14) C(15) C(16) C(17) 0(1) . . . . yes
C(14) C(19) C(18) C(17) -2(1) . . . . yes
C(15) C(14) P(1) C(20) -150.4(6) . . . . yes
C(15) C(14) C(19) C(18) 4(1) . . . . yes
C(15) C(16) C(17) C(18) 1(1) . . . . yes
C(16) C(15) C(14) C(19) -3(1) . . . . yes
C(16) C(17) C(18) C(19) 0(1) . . . . yes
C(19) C(14) P(1) C(20) 31.6(6) . . . . yes
C(20) C(21) C(22) C(23) -2(1) . . . . yes
C(20) C(25) C(24) C(23) 1(2) . . . . yes
C(21) C(20) C(25) C(24) 0(1) . . . . yes
C(21) C(22) C(23) C(24) 3(1) . . . . yes
C(22) C(21) C(20) C(25) 1(1) . . . . yes
C(22) C(23) C(24) C(25) -2(2) . . . . yes
C(26) P(2) C(32) C(33) 157.5(6) . . . . yes
C(26) P(2) C(32) C(37) -27.0(7) . . . . yes
C(26) C(27) C(28) C(29) 0(1) . . . . yes
C(26) C(31) C(30) C(29) 0(1) . . . . yes
C(27) C(26) P(2) C(32) -80.2(6) . . . . yes
C(27) C(26) C(31) C(30) -3(1) . . . . yes
C(27) C(28) C(29) C(30) -2(1) . . . . yes
C(28) C(27) C(26) C(31) 2(1) . . . . yes
C(28) C(29) C(30) C(31) 2(1) . . . . yes
C(31) C(26) P(2) C(32) 96.9(6) . . . . yes
C(32) C(33) C(34) C(35) 1(1) . . . . yes
C(32) C(37) C(36) C(35) 0(1) . . . . yes
C(33) C(32) C(37) C(36) -1(1) . . . . yes
C(33) C(34) C(35) C(36) -2(1) . . . . yes
C(34) C(33) C(32) C(37) 0(1) . . . . yes
C(34) C(35) C(36) C(37) 2(1) . . . . yes
